data_1502983
loop_
_publ_author_name
'Gontier, Elodie'
'Bellec, Nathalie'
'Brignou, Pierre'
'Gohier, Arnaud'
'Guerro, Michel'
'Roisnel, Thierry'
'Lorcy, Dominique'

_publ_section_title
;
 Pyridyldithiafulvenes as precursors of coordination-driven self-assembled
 redox active macrocycle.
;
_journal_issue 10
_journal_name_full 'Organic letters'
_journal_page_first 2386
_journal_page_last 2389
_journal_paper_doi 10.1021/ol1007422
_journal_volume 12
_journal_year 2010
_chemical_compound_source 'synthesis as described'
_chemical_formula_moiety 'C11 H11 N1 S2'
_chemical_formula_sum 'C11 H11 N S2'
_chemical_formula_weight 221.33
_chemical_name_systematic
;
 ?
;
_space_group_IT_number 14
_symmetry_cell_setting monoclinic
_symmetry_Int_Tables_number 14
_symmetry_space_group_name_Hall '-P 2yab'
_symmetry_space_group_name_H-M 'P 1 21/a 1'
_atom_sites_solution_hydrogens geom
_atom_sites_solution_primary direct
_atom_sites_solution_secondary difmap
_audit_conform_dict_location ftp://ftp.iucr.org/pub/cif_core.dic
_audit_conform_dict_name cif_core.dic
_audit_conform_dict_version 2.3
_audit_creation_date 2007-06-29T11:55:53-00:00
_audit_creation_method 'WinGX routine CIF_UPDATE'
_cell_angle_alpha 90
_cell_angle_beta 96.317(2)
_cell_angle_gamma 90
_cell_formula_units_Z 4
_cell_length_a 8.0518(6)
_cell_length_b 15.3345(12)
_cell_length_c 8.7652(7)
_cell_measurement_reflns_used 6081
_cell_measurement_temperature 100(2)
_cell_measurement_theta_max 27.48
_cell_measurement_theta_min 2.34
_cell_measurement_wavelength 0.71073
_cell_volume 1075.67(14)
_computing_cell_refinement 'Bruker SMART, 2006'
_computing_data_collection 'Bruker SMART, 2006'
_computing_data_reduction 'Bruker SAINT, 2006'
_computing_molecular_graphics 'Ortep-3 for Windows (Farrugia, 1997)'
_computing_publication_material 'WinGX publication routines (Farrugia, 1999)'
_computing_structure_refinement 'SHELXL-97 (Sheldrick, 1997)'
_computing_structure_solution 'SIR97 (Altomare et al., 1999)'
_diffrn_ambient_temperature 100(2)
_diffrn_detector 'CCD plate'
_diffrn_measured_fraction_theta_full 0.998
_diffrn_measured_fraction_theta_max 0.998
_diffrn_measurement_device_type 'APEXII, Bruker-AXS'
_diffrn_measurement_method 'CCD rotation images, thin slices'
_diffrn_radiation_monochromator graphite
_diffrn_radiation_probe x-ray
_diffrn_radiation_type MoK\a
_diffrn_radiation_wavelength 0.71073
_diffrn_reflns_av_R_equivalents 0.0475
_diffrn_reflns_av_unetI/netI 0.0396
_diffrn_reflns_limit_h_max 10
_diffrn_reflns_limit_h_min -9
_diffrn_reflns_limit_k_max 19
_diffrn_reflns_limit_k_min -19
_diffrn_reflns_limit_l_max 11
_diffrn_reflns_limit_l_min -11
_diffrn_reflns_number 9032
_diffrn_reflns_theta_full 27.48
_diffrn_reflns_theta_max 27.48
_diffrn_reflns_theta_min 3.52
_exptl_absorpt_coefficient_mu 0.453
_exptl_absorpt_correction_T_max 0.913
_exptl_absorpt_correction_T_min 0.752
_exptl_absorpt_correction_type multi-scan
_exptl_absorpt_process_details
;
  [Sheldrick, G.M. (2002). SADABS Bruker AXS Inc., Madison, Wisconsin, USA]
;
_exptl_crystal_colour red
_exptl_crystal_density_diffrn 1.367
_exptl_crystal_density_method 'not measured'
_exptl_crystal_description prism
_exptl_crystal_F_000 464
_exptl_crystal_size_max 0.6
_exptl_crystal_size_mid 0.55
_exptl_crystal_size_min 0.2
_refine_diff_density_max 0.336
_refine_diff_density_min -0.299
_refine_diff_density_rms 0.064
_refine_ls_extinction_method none
_refine_ls_goodness_of_fit_ref 1.055
_refine_ls_hydrogen_treatment constr
_refine_ls_matrix_type full
_refine_ls_number_parameters 129
_refine_ls_number_reflns 2467
_refine_ls_number_restraints 0
_refine_ls_restrained_S_all 1.055
_refine_ls_R_factor_all 0.0334
_refine_ls_R_factor_gt 0.0313
_refine_ls_shift/su_max 0.001
_refine_ls_shift/su_mean 0
_refine_ls_structure_factor_coef Fsqd
_refine_ls_weighting_details 'calc w=1/[\s^2^(Fo^2^)+(0.0353P)^2^+0.5043P] where P=(Fo^2^+2Fc^2^)/3'
_refine_ls_weighting_scheme calc
_refine_ls_wR_factor_gt 0.0811
_refine_ls_wR_factor_ref 0.0825
_reflns_number_gt 2309
_reflns_number_total 2467
_reflns_threshold_expression >2sigma(I)
_cod_data_source_file ol1007422_si_002.cif
_cod_data_source_block dithiafulvene2pyridine
_cod_original_sg_symbol_H-M 'P 21/a'
_cod_database_code 1502983

loop_
_symmetry_equiv_pos_as_xyz
'x, y, z'
'-x+1/2, y+1/2, -z'
'-x, -y, -z'
'x-1/2, -y-1/2, z'

loop_
_atom_site_label
_atom_site_type_symbol
_atom_site_fract_x
_atom_site_fract_y
_atom_site_fract_z
_atom_site_U_iso_or_equiv
_atom_site_adp_type
_atom_site_occupancy
_atom_site_calc_flag
_atom_site_refinement_flags
S1 S 0.67817(4) 0.02462(2) 0.37466(3) 0.01500(11) Uani 1 d .
S2 S 0.69084(4) 0.14293(2) 0.63686(4) 0.01886(11) Uani 1 d .
N1 N 0.48355(14) 0.10940(7) 0.12425(12) 0.0156(2) Uani 1 d .
C3 C 0.78856(17) 0.04143(9) 0.67118(16) 0.0185(3) Uani 1 d .
C6 C 0.51117(16) 0.18364(8) 0.36777(14) 0.0150(3) Uani 1 d .
H6 H 0.4841 0.234 0.4231 0.018 Uiso 1 calc R
C11 C 0.41738(17) 0.10504(9) -0.02294(15) 0.0172(3) Uani 1 d .
H11 H 0.4475 0.0571 -0.0827 0.021 Uiso 1 calc R
C5 C 0.61199(16) 0.12406(8) 0.44529(14) 0.0144(3) Uani 1 d .
C4 C 0.8733(2) 0.02719(11) 0.83124(17) 0.0256(3) Uani 1 d .
H4A H 0.9163 -0.0326 0.8406 0.038 Uiso 1 calc R
H4B H 0.7927 0.0364 0.9057 0.038 Uiso 1 calc R
H4C H 0.9661 0.0684 0.8515 0.038 Uiso 1 calc R
C8 C 0.33040(17) 0.24320(9) 0.14580(16) 0.0182(3) Uani 1 d .
H8 H 0.3026 0.2911 0.2069 0.022 Uiso 1 calc R
C2 C 0.78324(16) -0.01233(9) 0.55069(15) 0.0170(3) Uani 1 d .
C1 C 0.85949(17) -0.10133(9) 0.54625(17) 0.0207(3) Uani 1 d .
H1A H 0.9489 -0.1005 0.4789 0.031 Uiso 1 calc R
H1B H 0.7736 -0.1434 0.5069 0.031 Uiso 1 calc R
H1C H 0.9058 -0.1183 0.6501 0.031 Uiso 1 calc R
C9 C 0.26307(18) 0.23680(10) -0.00598(16) 0.0215(3) Uani 1 d .
H9 H 0.1876 0.2798 -0.0501 0.026 Uiso 1 calc R
C10 C 0.30747(17) 0.16649(9) -0.09305(16) 0.0197(3) Uani 1 d .
H10 H 0.2638 0.1606 -0.1977 0.024 Uiso 1 calc R
C7 C 0.44035(16) 0.17813(8) 0.20852(14) 0.0141(3) Uani 1 d .

loop_
_atom_site_aniso_label
_atom_site_aniso_U_11
_atom_site_aniso_U_22
_atom_site_aniso_U_33
_atom_site_aniso_U_23
_atom_site_aniso_U_13
_atom_site_aniso_U_12
S1 0.01749(18) 0.01383(17) 0.01329(17) -0.00061(11) -0.00004(12) 0.00048(11)
S2 0.0249(2) 0.01872(19) 0.01225(17) -0.00226(11) -0.00128(13) -0.00182(12)
N1 0.0183(5) 0.0136(5) 0.0149(5) 0.0006(4) 0.0012(4) -0.0004(4)
C3 0.0171(6) 0.0211(7) 0.0167(6) 0.0047(5) -0.0002(5) -0.0022(5)
C6 0.0178(6) 0.0135(6) 0.0142(6) -0.0017(5) 0.0034(5) -0.0022(5)
C11 0.0212(7) 0.0146(6) 0.0155(6) -0.0012(5) 0.0015(5) -0.0009(5)
C5 0.0164(6) 0.0145(6) 0.0125(6) -0.0019(5) 0.0026(5) -0.0043(5)
C4 0.0269(8) 0.0324(8) 0.0160(7) 0.0045(6) -0.0042(6) -0.0032(6)
C8 0.0195(6) 0.0170(6) 0.0189(6) 0.0005(5) 0.0049(5) 0.0037(5)
C2 0.0144(6) 0.0194(7) 0.0170(6) 0.0050(5) 0.0005(5) -0.0013(5)
C1 0.0179(6) 0.0195(7) 0.0246(7) 0.0043(5) 0.0014(5) 0.0015(5)
C9 0.0208(7) 0.0233(7) 0.0201(7) 0.0043(5) 0.0015(5) 0.0069(5)
C10 0.0222(7) 0.0217(7) 0.0145(6) 0.0015(5) -0.0006(5) 0.0011(5)
C7 0.0134(6) 0.0139(6) 0.0154(6) 0.0010(5) 0.0036(4) -0.0017(5)

loop_
_atom_type_symbol
_atom_type_description
_atom_type_scat_dispersion_real
_atom_type_scat_dispersion_imag
_atom_type_scat_source
C C 0.0033 0.0016 'International Tables Vol C Tables 4.2.6.8 and 6.1.1.4'
H H 0 0 'International Tables Vol C Tables 4.2.6.8 and 6.1.1.4'
N N 0.0061 0.0033 'International Tables Vol C Tables 4.2.6.8 and 6.1.1.4'
S S 0.1246 0.1234 'International Tables Vol C Tables 4.2.6.8 and 6.1.1.4'

loop_
_geom_angle_atom_site_label_1
_geom_angle_atom_site_label_2
_geom_angle_atom_site_label_3
_geom_angle
C5 S1 C2 96.05(6)
C5 S2 C3 97.24(6)
C11 N1 C7 117.68(11)
C2 C3 C4 128.17(13)
C2 C3 S2 115.89(10)
C4 C3 S2 115.89(11)
C5 C6 C7 126.43(12)
C5 C6 H6 116.8
C7 C6 H6 116.8
N1 C11 C10 123.89(13)
N1 C11 H11 118.1
C10 C11 H11 118.1
C6 C5 S1 126.81(10)
C6 C5 S2 120.21(10)
S1 C5 S2 112.97(7)
C3 C4 H4A 109.5
C3 C4 H4B 109.5
H4A C4 H4B 109.5
C3 C4 H4C 109.5
H4A C4 H4C 109.5
H4B C4 H4C 109.5
C9 C8 C7 119.29(13)
C9 C8 H8 120.4
C7 C8 H8 120.4
C3 C2 C1 127.19(13)
C3 C2 S1 117.53(11)
C1 C2 S1 115.27(10)
C2 C1 H1A 109.5
C2 C1 H1B 109.5
H1A C1 H1B 109.5
C2 C1 H1C 109.5
H1A C1 H1C 109.5
H1B C1 H1C 109.5
C8 C9 C10 119.05(13)
C8 C9 H9 120.5
C10 C9 H9 120.5
C11 C10 C9 118.24(12)
C11 C10 H10 120.9
C9 C10 H10 120.9
N1 C7 C8 121.85(12)
N1 C7 C6 118.21(11)
C8 C7 C6 119.94(12)

loop_
_geom_bond_atom_site_label_1
_geom_bond_atom_site_label_2
_geom_bond_distance
S1 C5 1.7508(14)
S1 C2 1.7692(13)
S2 C5 1.7526(13)
S2 C3 1.7550(15)
N1 C11 1.3422(16)
N1 C7 1.3543(17)
C3 C2 1.337(2)
C3 C4 1.5070(18)
C6 C5 1.3543(18)
C6 C7 1.4510(17)
C6 H6 0.95
C11 C10 1.3890(19)
C11 H11 0.95
C4 H4A 0.98
C4 H4B 0.98
C4 H4C 0.98
C8 C9 1.3837(19)
C8 C7 1.4051(18)
C8 H8 0.95
C2 C1 1.4988(19)
C1 H1A 0.98
C1 H1B 0.98
C1 H1C 0.98
C9 C10 1.390(2)
C9 H9 0.95
C10 H10 0.95

loop_
_geom_torsion_atom_site_label_1
_geom_torsion_atom_site_label_2
_geom_torsion_atom_site_label_3
_geom_torsion_atom_site_label_4
_geom_torsion
C5 S2 C3 C2 3.67(12)
C5 S2 C3 C4 -178.49(11)
C7 N1 C11 C10 -0.2(2)
C7 C6 C5 S1 -1.6(2)
C7 C6 C5 S2 178.29(10)
C2 S1 C5 C6 -174.99(12)
C2 S1 C5 S2 5.12(8)
C3 S2 C5 C6 174.67(11)
C3 S2 C5 S1 -5.43(9)
C4 C3 C2 C1 0.8(2)
S2 C3 C2 C1 178.36(11)
C4 C3 C2 S1 -178.09(12)
S2 C3 C2 S1 -0.57(15)
C5 S1 C2 C3 -2.84(12)
C5 S1 C2 C1 178.11(10)
C7 C8 C9 C10 -0.7(2)
N1 C11 C10 C9 0.0(2)
C8 C9 C10 C11 0.4(2)
C11 N1 C7 C8 -0.05(19)
C11 N1 C7 C6 -179.95(12)
C9 C8 C7 N1 0.5(2)
C9 C8 C7 C6 -179.62(13)
C5 C6 C7 N1 -3.4(2)
C5 C6 C7 C8 176.69(13)
